data_2010034
loop_
_publ_author_name
'Alok K. Mukherjee'
'Anuradha Mukhopadhaya'
'Monika Mukherjee'
'Siddhartha Ray'

_publ_section_title
;
 Two mononuclear tetraphenylphosphonium oxochromium complexes:
 (PPh~4~)[Cr^V^O~3~(H~2~O)] and (PPh~4~)[Cr^VI^O~3~(OH)]
;
_journal_issue 9
_journal_name_full 'Acta Crystallographica Section C'
_journal_page_first 1401
_journal_page_last 1404
_journal_paper_doi 10.1107/S0108270194003148
_journal_volume 50
_journal_year 1994
_chemical_formula_sum 'C24 H21 Cr O4 P'
_chemical_formula_weight 456.40
_chemical_name_systematic
;
 Tetraphenyl Phosphonium Hydroxotrioxo Chromate(VI) .
;
_space_group_IT_number 82
_symmetry_cell_setting tetragonal
_symmetry_space_group_name_Hall 'I -4'
_symmetry_space_group_name_H-M 'I -4'
_audit_creation_method SHELXL
_cell_angle_alpha 90.00
_cell_angle_beta 90.00
_cell_angle_gamma 90.00
_cell_formula_units_Z 2
_cell_length_a 12.306(3)
_cell_length_b 12.306(3)
_cell_length_c 7.336(2)
_cell_measurement_reflns_used 15
_cell_measurement_temperature 293(2)
_cell_measurement_theta_max 18
_cell_measurement_theta_min 10
_cell_volume 1110.9(5)
_computing_cell_refinement 'Hilger & Watts Software'
_computing_data_collection 'Hilger & Watts Software'
_computing_data_reduction 'Hilger & Watts Software'
_computing_publication_material 'SHELXL93 (Sheldrick, 1994)'
_computing_structure_refinement 'SHELXL93 (Sheldrick, 1994)'
_computing_structure_solution 'SHELX76 (Sheldrick, 1976)'
_diffrn_ambient_temperature 293(2)
_diffrn_measurement_device 'Hilger & Watts'
_diffrn_measurement_method \w-2\q
_diffrn_radiation_monochromator graphite
_diffrn_radiation_source 'fine-focus sealed tube'
_diffrn_radiation_type MoK\a
_diffrn_radiation_wavelength 0.71073
_diffrn_reflns_av_R_equivalents 0.0000
_diffrn_reflns_av_sigmaI/netI 0.0180
_diffrn_reflns_limit_h_max 13
_diffrn_reflns_limit_h_min 0
_diffrn_reflns_limit_k_max 13
_diffrn_reflns_limit_k_min 0
_diffrn_reflns_limit_l_max 7
_diffrn_reflns_limit_l_min 0
_diffrn_reflns_number 431
_diffrn_reflns_theta_max 23.25
_diffrn_reflns_theta_min 2.34
_diffrn_standards_decay_% <3
_diffrn_standards_interval_count 50
_diffrn_standards_number 3
_exptl_absorpt_coefficient_mu 0.614
_exptl_absorpt_correction_T_max 0.882
_exptl_absorpt_correction_T_min 0.784
_exptl_absorpt_correction_type empirical
_exptl_crystal_colour 'deep yellow'
_exptl_crystal_density_diffrn 1.364
_exptl_crystal_description Parallelepiped
_exptl_crystal_F_000 472
_exptl_crystal_size_max 0.45
_exptl_crystal_size_mid 0.30
_exptl_crystal_size_min 0.15
_refine_diff_density_max 0.257
_refine_diff_density_min -0.156
_refine_ls_abs_structure_details 'Flack H D (1983), Acta Cryst. A39, 876-881'
_refine_ls_abs_structure_Flack -0.1(3)
_refine_ls_extinction_method none
_refine_ls_goodness_of_fit_all 1.162
_refine_ls_goodness_of_fit_obs 1.192
_refine_ls_hydrogen_treatment noref
_refine_ls_matrix_type full
_refine_ls_number_parameters 82
_refine_ls_number_reflns 401
_refine_ls_number_restraints 7
_refine_ls_restrained_S_all 1.642
_refine_ls_restrained_S_obs 1.198
_refine_ls_R_factor_all 0.0965
_refine_ls_R_factor_obs 0.0732
_refine_ls_shift/esd_max 0.115
_refine_ls_shift/esd_mean 0.028
_refine_ls_structure_factor_coef Fsqd
_refine_ls_weighting_scheme
; calc w = 1/[\s^2^(Fo^2^) + (0.1423P)^2^ + 0.0000P]
  where P = (Fo^2^ + 2F~c~^2^)/3
;
_refine_ls_wR_factor_all 0.2629
_refine_ls_wR_factor_obs 0.1810
_reflns_number_observed 372
_reflns_number_total 431
_reflns_observed_criterion >2sigma(I)
_cod_data_source_file he1008.cif
_cod_data_source_block PPh4CrO3OH
_cod_depositor_comments
;
The following automatic conversions were performed:
'_symmetry_cell_setting' value 'Tetragonal' changed to 'tetragonal'
according to '/home/saulius/struct/CIF-dictionaries/cif_core.dic'
dictionary named 'cif_core.dic' version 2.4.1 from 2010-06-29.

Automatic conversion script
Id: cif_fix_enum 1527 2010-12-29 10:47:43Z saulius 

The following automatic conversions were performed:

'_symmetry_cell_setting' value 'Tetragonal' changed to 'tetragonal'
according to /home/saulius/struct/CIF-dictionaries/cif_core.dic
dictionary named 'cif_core.dic' version 2.4.1 from 2010-06-29.

Automatic conversion script
Id: cif_fix_values 1715 2011-07-08 13:25:40Z adriana 
;
_cod_original_formula_sum 'C24 H21 Cr1 O4 P1'
_cod_database_code 2010034

loop_
_symmetry_equiv_pos_as_xyz
'x, y, z'
'-x, -y, z'
'y, -x, -z'
'-y, x, -z'
'x+1/2, y+1/2, z+1/2'
'-x+1/2, -y+1/2, z+1/2'
'y+1/2, -x+1/2, -z+1/2'
'-y+1/2, x+1/2, -z+1/2'

loop_
_atom_site_aniso_label
_atom_site_aniso_U_11
_atom_site_aniso_U_22
_atom_site_aniso_U_33
_atom_site_aniso_U_12
_atom_site_aniso_U_13
_atom_site_aniso_U_23
Cr1 0.092(4) 0.096(4) 0.071(5) 0.004(4) -0.004(6) 0.003(3)
P1 0.0636(13) 0.0636(13) 0.055(2) 0.000 0.000 0.000
C1 0.065(4) 0.056(3) 0.074(5) -0.010(3) 0.000(3) 0.003(3)
C2 0.086(5) 0.106(6) 0.085(6) -0.012(5) 0.010(5) -0.018(5)
C3 0.124(8) 0.113(6) 0.085(6) -0.030(6) 0.006(7) -0.018(6)
C4 0.102(7) 0.123(7) 0.095(6) -0.042(6) -0.014(6) 0.000(7)
C5 0.069(4) 0.098(6) 0.119(7) -0.022(5) -0.021(5) 0.021(6)
C6 0.073(4) 0.072(4) 0.087(5) -0.006(3) -0.003(4) 0.012(4)

loop_
_atom_site_label
_atom_site_fract_x
_atom_site_fract_y
_atom_site_fract_z
_atom_site_U_iso_or_equiv
_atom_site_thermal_displace_type
_atom_site_calc_flag
_atom_site_refinement_flags
_atom_site_occupancy
_atom_site_disorder_group
_atom_site_type_symbol
Cr1 0.0103(10) 0.4599(5) 0.2951(7) 0.086(2) Uani d PD 0.25 . Cr
O1 0.0372(12) 0.5117(15) 0.481(3) 0.074(5) Uiso d PD 0.25 . O
O2 0.1198(17) 0.407(2) 0.227(5) 0.106(10) Uiso d PD 0.25 . O
O3 -0.068(3) 0.364(3) 0.329(6) 0.154(18) Uiso d PD 0.25 . O
O4 -0.047(3) 0.567(3) 0.110(6) 0.136(11) Uiso d PD 0.25 . O
P1 0.0000 0.0000 0.0000 0.0608(11) Uani d S 1 . P
C1 0.0963(5) 0.0648(5) 0.1456(11) 0.065(2) Uani d . 1 . C
C2 0.0608(7) 0.1305(8) 0.2828(15) 0.092(3) Uani d . 1 . C
C3 0.1289(10) 0.1870(8) 0.3999(17) 0.107(3) Uani d . 1 . C
C4 0.2384(8) 0.1679(9) 0.3835(18) 0.107(3) Uani d . 1 . C
C5 0.2779(7) 0.0995(7) 0.2491(18) 0.095(3) Uani d . 1 . C
C6 0.2089(6) 0.0503(6) 0.1297(13) 0.077(2) Uani d . 1 . C
H2 -0.0150 0.1387 0.3026 0.070 Uiso d . 1 . H
H3 0.1009 0.2412 0.4794 0.070 Uiso d . 1 . H
H4 0.2912 0.2005 0.4598 0.070 Uiso d . 1 . H
H5 0.3524 0.0899 0.2398 0.070 Uiso d . 1 . H
H6 0.2385 -0.0008 0.0396 0.070 Uiso d . 1 . H

loop_
_atom_type_symbol
_atom_type_description
_atom_type_scat_dispersion_real
_atom_type_scat_dispersion_imag
_atom_type_scat_source
P P 0.1023 0.0942 'International Tables Vol C Tables 4.2.6.8 and 6.1.1.4'
O O 0.0106 0.0060 'International Tables Vol C Tables 4.2.6.8 and 6.1.1.4'
C C 0.0033 0.0016 'International Tables Vol C Tables 4.2.6.8 and 6.1.1.4'
H H 0.0000 0.0000 'International Tables Vol C Tables 4.2.6.8 and 6.1.1.4'
Cr Cr 0.3209 0.6236 'International Tables Vol C Tables 4.2.6.8 and 6.1.1.4'

loop_
_geom_angle_atom_site_label_1
_geom_angle_atom_site_label_2
_geom_angle_atom_site_label_3
_geom_angle
_geom_angle_publ_flag
O1 Cr1 O2 106.0(10) yes
O1 Cr1 O3 108(2) yes
O1 Cr1 O4 114(2) yes
O2 Cr1 O3 106(2) yes
O2 Cr1 O4 111(2) yes
O3 Cr1 O4 113(2) yes
C2 C1 C6 117.0(7) yes
C2 C1 P1 119.7(5) yes
C6 C1 P1 123.3(6) yes
C1 C2 C3 124.2(8) yes
C2 C3 C4 116.9(10) yes
C5 C4 C3 120.8(9) yes
C6 C5 C4 120.6(7) yes
C5 C6 C1 120.4(8) yes
C1 C2 H2 119.4(8) no
C3 C2 H2 116.4(9) no
C2 C3 H3 121.0(10) no
C4 C3 H3 122.0(10) no
C5 C4 H4 116.0(10) no
C3 C4 H4 123.0(10) no
C6 C5 H5 121.0(10) no
C4 C5 H5 119.0(10) no
C5 C6 H6 119.0(10) no
C1 C6 H6 120.0(10) no

loop_
_geom_bond_atom_site_label_1
_geom_bond_atom_site_label_2
_geom_bond_site_symmetry_2
_geom_bond_distance
_geom_bond_publ_flag
Cr1 O1 . 1.54(2) yes
Cr1 O2 . 1.58(2) yes
Cr1 O3 . 1.55(3) yes
Cr1 O4 . 2.02(3) yes
P1 C1 . 1.784(7) yes
C1 C2 . 1.362(12) yes
C1 C6 . 1.402(9) yes
C2 C3 . 1.387(13) yes
C3 C4 . 1.37(2) yes
C4 C5 . 1.38(2) yes
C5 C6 . 1.363(12) yes
C2 H2 . 0.949(9) no
C3 H3 . 0.950(11) no
C4 H4 . 0.948(10) no
C5 H5 . 0.928(9) no
C6 H6 . 0.982(8) no
